data_7244004
loop_
_publ_author_name
'Ospina-Castro, Mar\'ia L.'
'\'Avila, Edward E.'
'Brice\~no, Alexander'
'Reiber, Andreas'
'Pacheco-Londo\~no, Leonardo C.'
'Galan-Freyle, Nataly J.'

_publ_section_title
;
 Self-assembly and supramolecular isomerism in 1D metal--organometallic
 networks based on transition-metal assemblies from
 1,1&#x2032;-ferrocene-dicarboxylic acid and ancillary nitrogen
 heterocycle ligands
;
_journal_issue 46
_journal_name_full CrystEngComm
_journal_page_first 8198
_journal_page_last 8208
_journal_paper_doi 10.1039/D1CE01204E
_journal_volume 23
_journal_year 2021
_chemical_formula_moiety 'C24 H16 Cu Fe N2 O4, 2 H2 O'
_chemical_formula_sum 'C24 H18 Cu Fe N2 O5'
_chemical_formula_weight 533.79
_space_group_crystal_system monoclinic
_space_group_IT_number 14
_space_group_name_Hall '-P 2ybc'
_space_group_name_H-M_alt 'P 1 21/c 1'
_atom_sites_solution_hydrogens mixed
_audit_creation_method SHELXL-2018/3
_audit_update_record
;
2019-07-06 deposited with the CCDC.	2021-11-08 downloaded from the CCDC.
;
_cell_angle_alpha 90
_cell_angle_beta 97.07(5)
_cell_angle_gamma 90
_cell_formula_units_Z 4
_cell_length_a 5.707(10)
_cell_length_b 25.67(5)
_cell_length_c 14.37(3)
_cell_measurement_reflns_used 756
_cell_measurement_temperature 293(2)
_cell_measurement_theta_max 23.8827
_cell_measurement_theta_min 3.2683
_cell_volume 2089(7)
_computing_cell_refinement 'CrystalClear (Rigaku/MSC Inc., 2005)'
_computing_data_collection 'CrystalClear (Rigaku/MSC Inc., 2005)'
_computing_data_reduction 'CrystalClear (Rigaku/MSC Inc., 2005)'
_computing_molecular_graphics 'DIAMOND (Brandenburg, 1998)'
_computing_publication_material 'PLATON (Spek, 2003) & publCIF (Westrip, 2010)'
_computing_structure_refinement 'SHELXL-2018/3 (Sheldrick, 2018)'
_computing_structure_solution 'SUPERFLIP (Palatinus & Chapuis, 2007)'
_diffrn_ambient_temperature 293(2)
_diffrn_detector_area_resol_mean 14.6306
_diffrn_measured_fraction_theta_full 0.853
_diffrn_measured_fraction_theta_max 0.752
_diffrn_measurement_details
;
scan:
	Number of images: 180
	           Slice: 0.0000 - 360.0000
	     Image width: 2.0000
	        Exp time: 100.0000
	   Rotation axis: Phi
	           Omega: 0.0000
	             Chi: 0.0000
	             Phi: 0.0000
	             XTD: 46.2985
	          2theta: -10.1082
scan:
	Number of images: 17
	           Slice: -24.0000 - 10.0000
	     Image width: 2.0000
	        Exp time: 100.0000
	   Rotation axis: Omega
	           Omega: 0.0000
	             Chi: 90.0000
	             Phi: 0.0000
	             XTD: 46.2985
	          2theta: -10.1082
scan:
	Number of images: 20
	           Slice: -30.0000 - 10.0000
	     Image width: 2.0000
	        Exp time: 100.0000
	   Rotation axis: Omega
	           Omega: 0.0000
	             Chi: 90.0000
	             Phi: 90.0000
	             XTD: 46.2985
	          2theta: -10.1082
scan:
	Number of images: 20
	           Slice: -30.0000 - 10.0000
	     Image width: 2.0000
	        Exp time: 100.0000
	   Rotation axis: Omega
	           Omega: 0.0000
	             Chi: 90.0000
	             Phi: 180.0000
	             XTD: 46.2985
	          2theta: -10.1082
scan:
	Number of images: 20
	           Slice: -30.0000 - 10.0000
	     Image width: 2.0000
	        Exp time: 100.0000
	   Rotation axis: Omega
	           Omega: 0.0000
	             Chi: 90.0000
	             Phi: 270.0000
	             XTD: 46.2985
	          2theta: -10.1082

;
_diffrn_measurement_device 'Rigaku AFC7 Mercury, Mercury (2x2 bin mode)'
_diffrn_measurement_device_details
;
AFC7: Eulerian 3-circle
;
_diffrn_measurement_method dtprofit.ref
_diffrn_orient_matrix_type d*Trek
_diffrn_orient_matrix_UB_11 0.1736
_diffrn_orient_matrix_UB_12 0.0051
_diffrn_orient_matrix_UB_13 -0.0315
_diffrn_orient_matrix_UB_21 -0.0070
_diffrn_orient_matrix_UB_22 0.0069
_diffrn_orient_matrix_UB_23 -0.0377
_diffrn_orient_matrix_UB_31 0.0087
_diffrn_orient_matrix_UB_32 0.0687
_diffrn_orient_matrix_UB_33 0.0109
_diffrn_radiation_detector CCD
_diffrn_radiation_monochromator 'Graphite Monochromator'
_diffrn_radiation_type MoK\a
_diffrn_radiation_wavelength 0.7107
_diffrn_reflns_av_R_equivalents 0.0654
_diffrn_reflns_av_unetI/netI 0.1176
_diffrn_reflns_Laue_measured_fraction_full 0.853
_diffrn_reflns_Laue_measured_fraction_max 0.752
_diffrn_reflns_limit_h_max 5
_diffrn_reflns_limit_h_min -5
_diffrn_reflns_limit_k_max 28
_diffrn_reflns_limit_k_min -29
_diffrn_reflns_limit_l_max 15
_diffrn_reflns_limit_l_min -12
_diffrn_reflns_number 9892
_diffrn_reflns_point_group_measured_fraction_full 0.853
_diffrn_reflns_point_group_measured_fraction_max 0.752
_diffrn_reflns_reduction_process 'Lp corrections applied'
_diffrn_reflns_theta_full 25.000
_diffrn_reflns_theta_max 26.456
_diffrn_reflns_theta_min 1.586
_diffrn_source 'Sealed Tube'
_exptl_absorpt_coefficient_mu 1.753
_exptl_absorpt_correction_T_max 0.720
_exptl_absorpt_correction_T_min 0.634
_exptl_absorpt_correction_type multi-scan
_exptl_absorpt_process_details 'Jacoson, R. (1998), Private Communication'
_exptl_crystal_colour 'dark red'
_exptl_crystal_density_diffrn 1.697
_exptl_crystal_density_method none
_exptl_crystal_description block
_exptl_crystal_F_000 1084
_exptl_crystal_recrystallization_method 'Hydrothermal synthesis'
_exptl_crystal_size_max 0.600
_exptl_crystal_size_mid 0.300
_exptl_crystal_size_min 0.250
_refine_diff_density_max 0.425
_refine_diff_density_min -0.458
_refine_diff_density_rms 0.098
_refine_ls_extinction_method none
_refine_ls_goodness_of_fit_ref 1.135
_refine_ls_hydrogen_treatment constr
_refine_ls_matrix_type full
_refine_ls_number_parameters 305
_refine_ls_number_reflns 3238
_refine_ls_number_restraints 0
_refine_ls_restrained_S_all 1.135
_refine_ls_R_factor_all 0.1057
_refine_ls_R_factor_gt 0.0599
_refine_ls_shift/su_max 0.000
_refine_ls_shift/su_mean 0.000
_refine_ls_structure_factor_coef Fsqd
_refine_ls_weighting_details 'w=1/[\s^2^(Fo^2^)+(0.0450P)^2^+2.4336P] where P=(Fo^2^+2Fc^2^)/3'
_refine_ls_weighting_scheme calc
_refine_ls_wR_factor_gt 0.1285
_refine_ls_wR_factor_ref 0.1501
_reflns_Friedel_coverage 0.000
_reflns_number_gt 2092
_reflns_number_total 3238
_reflns_threshold_expression 'I > 2\s(I)'
_cod_data_source_file d1ce01204e2.cif
_cod_data_source_block compound_1_sq
_cod_original_sg_symbol_H-M 'P 21/c'
_cod_database_code 7244004
_publcif_datablock.id {9348be60-19df-42d2-8a63-496b74568391}

_shelx_shelxl_version_number 2018/3
_shelx_space_group_comment
;
The symmetry employed for this shelxl refinement is uniquely defined
by the following loop, which should always be used as a source of
symmetry information in preference to the above space-group names.
They are only intended as comments.
;
_shelx_estimated_absorpt_t_min 0.503
_shelx_estimated_absorpt_t_max 0.732
_publcif_funding_html
;
;

loop_
_space_group_symop_operation_xyz
'x, y, z'
'-x, y+1/2, -z+1/2'
'-x, -y, -z'
'x, -y-1/2, z-1/2'

loop_
_atom_site_label
_atom_site_type_symbol
_atom_site_fract_x
_atom_site_fract_y
_atom_site_fract_z
_atom_site_U_iso_or_equiv
_atom_site_adp_type
_atom_site_occupancy
_atom_site_site_symmetry_order
_atom_site_calc_flag
_atom_site_refinement_flags_posn
_atom_site_refinement_flags_adp
_atom_site_refinement_flags_occupancy
_atom_site_disorder_assembly
_atom_site_disorder_group
Cu1 Cu 0.72728(14) 0.40847(3) 0.25709(6) 0.0342(3) Uani 1 1 d . . . . .
O1 O 0.6226(8) 0.35070(17) 0.3306(3) 0.0394(12) Uani 1 1 d . . . . .
C1 C 0.7119(11) 0.3195(2) 0.4861(5) 0.0305(16) Uani 1 1 d . . . . .
Fe2 Fe 0.73482(16) 0.24026(4) 0.49667(7) 0.0303(3) Uani 1 1 d . . . . .
N2 N 0.8682(10) 0.4745(2) 0.2119(4) 0.0432(15) Uani 1 1 d . . . . .
C2 C 0.8724(12) 0.3053(3) 0.5656(5) 0.0339(17) Uani 1 1 d . . . . .
H2A H 1.040152 0.314544 0.576178 0.041 Uiso 1 1 calc R U . . .
O2 O 0.9402(9) 0.3814(2) 0.4163(4) 0.0523(14) Uani 1 1 d . . . . .
C3 C 0.7537(13) 0.2746(3) 0.6246(5) 0.0417(19) Uani 1 1 d . . . . .
H3A H 0.823905 0.259059 0.683905 0.050 Uiso 1 1 calc R U . . .
O3 O 0.8745(8) 0.13455(18) 0.6685(3) 0.0428(12) Uani 1 1 d . . . . .
C4 C 0.5119(12) 0.2699(2) 0.5851(5) 0.0361(18) Uani 1 1 d . . . . .
H4A H 0.387442 0.250895 0.612105 0.043 Uiso 1 1 calc R U . . .
O4 O 0.5265(9) 0.1105(2) 0.5987(4) 0.0548(15) Uani 1 1 d . . . . .
C7 C 0.7677(11) 0.1614(2) 0.5115(5) 0.0312(16) Uani 1 1 d . . . . .
C11 C 0.9855(12) 0.1841(3) 0.4942(5) 0.0340(17) Uani 1 1 d . . . . .
H11A H 1.134894 0.182137 0.535716 0.041 Uiso 1 1 calc R U . . .
C6 C 0.7691(12) 0.3523(2) 0.4068(5) 0.0300(16) Uani 1 1 d . . . . .
C5 C 0.4877(12) 0.2972(3) 0.4987(5) 0.0349(17) Uani 1 1 d . . . . .
H5A H 0.342275 0.300425 0.455038 0.042 Uiso 1 1 calc R U . . .
N1 N 0.5348(10) 0.4599(2) 0.3222(4) 0.0393(15) Uani 1 1 d . . . . .
C8 C 0.5962(12) 0.1735(3) 0.4333(5) 0.0364(17) Uani 1 1 d . . . . .
H8 H 0.429465 0.163292 0.426256 0.044 Uiso 1 1 calc R U . . .
C10 C 0.9494(13) 0.2100(3) 0.4065(5) 0.0395(19) Uani 1 1 d . . . . .
H10A H 1.069112 0.229227 0.377092 0.047 Uiso 1 1 calc R U . . .
C17 C 0.558(2) 0.6031(4) 0.3232(8) 0.087(4) Uani 1 1 d . . . . .
H17A H 0.486190 0.631628 0.347701 0.104 Uiso 1 1 calc R U . . .
C16 C 0.4853(16) 0.5528(3) 0.3452(6) 0.059(2) Uani 1 1 d . . . . .
C9 C 0.7072(13) 0.2035(3) 0.3687(5) 0.0388(18) Uani 1 1 d . . . . .
H9A H 0.631611 0.217599 0.309062 0.047 Uiso 1 1 calc R U . . .
C12 C 0.7162(14) 0.1340(3) 0.5971(5) 0.0362(17) Uani 1 1 d . . . . .
C23 C 0.7712(14) 0.5182(3) 0.2476(5) 0.044(2) Uani 1 1 d . . . . .
C22 C 1.0333(15) 0.4802(4) 0.1558(6) 0.063(2) Uani 1 1 d . . . . .
H22A H 1.098667 0.450791 0.131334 0.076 Uiso 1 1 calc R U . . .
C21 C 1.1126(17) 0.5303(4) 0.1321(7) 0.074(3) Uani 1 1 d . . . . .
H21A H 1.230335 0.533700 0.093146 0.089 Uiso 1 1 calc R U . . .
C20 C 1.015(2) 0.5731(4) 0.1668(8) 0.089(4) Uani 1 1 d . . . . .
H20A H 1.065454 0.605966 0.150956 0.106 Uiso 1 1 calc R U . . .
C19 C 0.8408(17) 0.5686(3) 0.2253(6) 0.065(3) Uani 1 1 d . . . . .
C18 C 0.724(2) 0.6115(4) 0.2699(8) 0.078(3) Uani 1 1 d . . . . .
H18A H 0.769004 0.645558 0.259560 0.094 Uiso 1 1 calc R U . . .
C24 C 0.5949(13) 0.5098(3) 0.3071(5) 0.0409(18) Uani 1 1 d . . . . .
C13 C 0.3664(13) 0.4503(3) 0.3748(5) 0.053(2) Uani 1 1 d . . . . .
H13A H 0.327623 0.415830 0.385822 0.063 Uiso 1 1 calc R U . . .
C15 C 0.3054(17) 0.5406(4) 0.4007(6) 0.070(3) Uani 1 1 d . . . . .
H15A H 0.227035 0.567101 0.428274 0.083 Uiso 1 1 calc R U . . .
C14 C 0.2456(15) 0.4893(4) 0.4142(7) 0.067(3) Uani 1 1 d . . . . .
H14A H 0.124674 0.481203 0.449652 0.081 Uiso 1 1 calc R U . . .
OW1 O 0.2239(10) 0.2884(2) 0.2523(5) 0.0608(17) Uani 1 1 d . . . . .
H1W1 H 0.150615 0.308101 0.242886 0.091 Uiso 1 1 d G U . . .
H2W1 H 0.352011 0.304580 0.279334 0.091 Uiso 1 1 d G U . . .

loop_
_atom_site_aniso_label
_atom_site_aniso_U_11
_atom_site_aniso_U_22
_atom_site_aniso_U_33
_atom_site_aniso_U_23
_atom_site_aniso_U_13
_atom_site_aniso_U_12
Cu1 0.0458(6) 0.0260(4) 0.0326(6) -0.0014(4) 0.0119(4) -0.0019(4)
O1 0.046(3) 0.036(3) 0.035(3) 0.005(2) 0.003(2) -0.007(2)
C1 0.032(4) 0.025(3) 0.036(4) 0.003(3) 0.012(3) 0.002(3)
Fe2 0.0381(7) 0.0281(5) 0.0266(6) 0.0015(5) 0.0116(4) 0.0036(4)
N2 0.054(4) 0.045(4) 0.032(4) 0.005(3) 0.009(3) -0.007(3)
C2 0.034(4) 0.037(4) 0.031(4) -0.009(3) 0.006(3) 0.008(3)
O2 0.048(3) 0.052(3) 0.058(4) 0.009(3) 0.010(3) -0.016(3)
C3 0.062(6) 0.043(5) 0.022(5) 0.000(3) 0.014(4) 0.010(4)
O3 0.049(3) 0.043(3) 0.037(3) 0.007(2) 0.008(3) -0.007(2)
C4 0.045(5) 0.026(4) 0.043(5) -0.006(3) 0.027(4) 0.005(3)
O4 0.047(4) 0.061(4) 0.058(4) 0.018(3) 0.010(3) -0.009(3)
C7 0.037(4) 0.026(4) 0.032(4) 0.004(3) 0.009(3) 0.007(3)
C11 0.034(4) 0.036(4) 0.035(5) -0.001(3) 0.014(3) 0.004(3)
C6 0.035(4) 0.026(4) 0.031(5) 0.000(3) 0.011(3) 0.001(3)
C5 0.040(5) 0.029(4) 0.037(5) -0.002(3) 0.011(3) 0.008(3)
N1 0.039(4) 0.038(4) 0.042(4) -0.009(3) 0.008(3) 0.004(3)
C8 0.037(4) 0.035(4) 0.039(5) -0.004(3) 0.011(3) 0.006(3)
C10 0.049(5) 0.030(4) 0.046(5) -0.004(3) 0.029(4) -0.002(3)
C17 0.129(11) 0.033(6) 0.087(10) -0.017(6) -0.028(7) 0.018(6)
C16 0.074(7) 0.047(5) 0.050(6) -0.012(4) -0.021(5) 0.017(4)
C9 0.055(5) 0.043(4) 0.019(4) 0.003(3) 0.009(3) 0.007(4)
C12 0.044(5) 0.032(4) 0.035(5) 0.002(3) 0.012(4) 0.009(3)
C23 0.062(6) 0.027(4) 0.038(5) 0.001(4) -0.019(4) -0.007(4)
C22 0.061(6) 0.083(7) 0.048(6) 0.003(5) 0.012(5) -0.022(5)
C21 0.076(7) 0.083(8) 0.064(7) 0.026(6) 0.013(5) -0.032(6)
C20 0.121(10) 0.062(7) 0.076(8) 0.033(6) -0.015(7) -0.047(7)
C19 0.083(7) 0.046(6) 0.058(7) 0.009(5) -0.021(5) -0.022(5)
C18 0.119(10) 0.022(5) 0.082(9) 0.006(5) -0.036(7) -0.003(5)
C24 0.055(5) 0.029(4) 0.036(5) -0.001(3) -0.006(4) 0.003(3)
C13 0.050(5) 0.059(5) 0.051(6) -0.007(4) 0.013(4) 0.012(4)
C15 0.078(7) 0.083(8) 0.042(6) -0.025(5) -0.013(5) 0.037(6)
C14 0.054(6) 0.071(7) 0.078(7) -0.014(5) 0.012(5) 0.022(5)
OW1 0.050(4) 0.062(5) 0.069(5) 0.001(3) 0.002(3) -0.008(3)

loop_
_atom_type_symbol
_atom_type_description
_atom_type_scat_dispersion_real
_atom_type_scat_dispersion_imag
_atom_type_scat_source
C C 0.0033 0.0016 'International Tables Vol C Tables 4.2.6.8 and 6.1.1.4'
H H 0.0000 0.0000 'International Tables Vol C Tables 4.2.6.8 and 6.1.1.4'
Cu Cu 0.3201 1.2651 'International Tables Vol C Tables 4.2.6.8 and 6.1.1.4'
Fe Fe 0.3463 0.8444 'International Tables Vol C Tables 4.2.6.8 and 6.1.1.4'
N N 0.0061 0.0033 'International Tables Vol C Tables 4.2.6.8 and 6.1.1.4'
O O 0.0106 0.0060 'International Tables Vol C Tables 4.2.6.8 and 6.1.1.4'

loop_
_geom_angle_atom_site_label_1
_geom_angle_atom_site_label_2
_geom_angle_atom_site_label_3
_geom_angle
_geom_angle_site_symmetry_1
_geom_angle_site_symmetry_3
_geom_angle_publ_flag
O3 Cu1 O1 96.2(2) 4_565 . ?
O3 Cu1 N2 92.6(3) 4_565 . ?
O1 Cu1 N2 166.1(2) . . ?
O3 Cu1 N1 167.0(2) 4_565 . ?
O1 Cu1 N1 91.5(3) . . ?
N2 Cu1 N1 82.0(3) . . ?
O3 Cu1 C12 29.7(2) 4_565 4_565 ?
O1 Cu1 C12 100.8(2) . 4_565 ?
N2 Cu1 C12 92.1(3) . 4_565 ?
N1 Cu1 C12 138.3(3) . 4_565 ?
C6 O1 Cu1 103.0(4) . . ?
C2 C1 C5 107.0(6) . . ?
C2 C1 C6 125.6(6) . . ?
C5 C1 C6 127.4(6) . . ?
C2 C1 Fe2 69.8(4) . . ?
C5 C1 Fe2 69.1(4) . . ?
C6 C1 Fe2 127.1(5) . . ?
C3 Fe2 C5 68.6(3) . . ?
C3 Fe2 C11 111.4(3) . . ?
C5 Fe2 C11 179.1(3) . . ?
C3 Fe2 C7 110.0(3) . . ?
C5 Fe2 C7 140.0(3) . . ?
C11 Fe2 C7 40.8(3) . . ?
C3 Fe2 C10 140.4(3) . . ?
C5 Fe2 C10 138.9(3) . . ?
C11 Fe2 C10 40.7(3) . . ?
C7 Fe2 C10 68.6(3) . . ?
C3 Fe2 C1 68.3(3) . . ?
C5 Fe2 C1 41.1(3) . . ?
C11 Fe2 C1 138.0(3) . . ?
C7 Fe2 C1 177.8(3) . . ?
C10 Fe2 C1 111.7(3) . . ?
C3 Fe2 C2 39.9(3) . . ?
C5 Fe2 C2 68.4(3) . . ?
C11 Fe2 C2 110.9(3) . . ?
C7 Fe2 C2 137.1(3) . . ?
C10 Fe2 C2 113.1(3) . . ?
C1 Fe2 C2 40.7(3) . . ?
C3 Fe2 C4 41.1(3) . . ?
C5 Fe2 C4 40.6(3) . . ?
C11 Fe2 C4 139.9(3) . . ?
C7 Fe2 C4 111.0(3) . . ?
C10 Fe2 C4 178.5(3) . . ?
C1 Fe2 C4 68.8(3) . . ?
C2 Fe2 C4 68.2(3) . . ?
C3 Fe2 C8 137.6(3) . . ?
C5 Fe2 C8 112.1(3) . . ?
C11 Fe2 C8 68.5(3) . . ?
C7 Fe2 C8 40.9(3) . . ?
C10 Fe2 C8 68.3(3) . . ?
C1 Fe2 C8 141.3(3) . . ?
C2 Fe2 C8 177.4(3) . . ?
C4 Fe2 C8 110.5(3) . . ?
C3 Fe2 C9 177.9(3) . . ?
C5 Fe2 C9 111.4(3) . . ?
C11 Fe2 C9 68.6(3) . . ?
C7 Fe2 C9 68.6(3) . . ?
C10 Fe2 C9 40.9(3) . . ?
C1 Fe2 C9 113.2(3) . . ?
C2 Fe2 C9 142.1(3) . . ?
C4 Fe2 C9 137.7(3) . . ?
C8 Fe2 C9 40.3(3) . . ?
C22 N2 C23 119.2(7) . . ?
C22 N2 Cu1 129.1(6) . . ?
C23 N2 Cu1 111.7(5) . . ?
C3 C2 C1 108.7(6) . . ?
C3 C2 Fe2 69.3(4) . . ?
C1 C2 Fe2 69.5(4) . . ?
C3 C2 H2A 125.6 . . ?
C1 C2 H2A 125.6 . . ?
Fe2 C2 H2A 125.6 . . ?
C2 C3 C4 108.9(6) . . ?
C2 C3 Fe2 70.7(4) . . ?
C4 C3 Fe2 70.3(4) . . ?
C2 C3 H3A 125.6 . . ?
C4 C3 H3A 125.6 . . ?
Fe2 C3 H3A 125.6 . . ?
C12 O3 Cu1 101.4(4) . 4_566 ?
C5 C4 C3 106.9(6) . . ?
C5 C4 Fe2 69.0(4) . . ?
C3 C4 Fe2 68.6(4) . . ?
C5 C4 H4A 126.5 . . ?
C3 C4 H4A 126.5 . . ?
Fe2 C4 H4A 126.5 . . ?
C11 C7 C8 107.6(6) . . ?
C11 C7 C12 127.5(6) . . ?
C8 C7 C12 124.8(6) . . ?
C11 C7 Fe2 69.4(4) . . ?
C8 C7 Fe2 70.0(4) . . ?
C12 C7 Fe2 122.3(5) . . ?
C10 C11 C7 108.2(6) . . ?
C10 C11 Fe2 69.9(4) . . ?
C7 C11 Fe2 69.8(4) . . ?
C10 C11 H11A 125.9 . . ?
C7 C11 H11A 125.9 . . ?
Fe2 C11 H11A 125.9 . . ?
O2 C6 O1 122.5(6) . . ?
O2 C6 C1 120.5(7) . . ?
O1 C6 C1 116.9(6) . . ?
C4 C5 C1 108.4(6) . . ?
C4 C5 Fe2 70.3(4) . . ?
C1 C5 Fe2 69.8(4) . . ?
C4 C5 H5A 125.8 . . ?
C1 C5 H5A 125.8 . . ?
Fe2 C5 H5A 125.8 . . ?
C13 N1 C24 119.1(6) . . ?
C13 N1 Cu1 128.4(5) . . ?
C24 N1 Cu1 112.5(5) . . ?
C9 C8 C7 108.3(6) . . ?
C9 C8 Fe2 69.9(4) . . ?
C7 C8 Fe2 69.1(4) . . ?
C9 C8 H8 125.8 . . ?
C7 C8 H8 125.8 . . ?
Fe2 C8 H8 125.8 . . ?
C11 C10 C9 108.1(6) . . ?
C11 C10 Fe2 69.4(4) . . ?
C9 C10 Fe2 70.1(4) . . ?
C11 C10 H10A 125.9 . . ?
C9 C10 H10A 125.9 . . ?
Fe2 C10 H10A 125.9 . . ?
C18 C17 C16 122.6(10) . . ?
C18 C17 H17A 118.7 . . ?
C16 C17 H17A 118.7 . . ?
C17 C16 C15 126.1(10) . . ?
C17 C16 C24 118.2(10) . . ?
C15 C16 C24 115.6(8) . . ?
C8 C9 C10 107.7(6) . . ?
C8 C9 Fe2 69.8(4) . . ?
C10 C9 Fe2 69.1(4) . . ?
C8 C9 H9A 126.2 . . ?
C10 C9 H9A 126.2 . . ?
Fe2 C9 H9A 126.2 . . ?
O4 C12 O3 121.4(7) . . ?
O4 C12 C7 120.6(7) . . ?
O3 C12 C7 118.0(7) . . ?
O4 C12 Cu1 72.5(4) . 4_566 ?
O3 C12 Cu1 48.9(3) . 4_566 ?
C7 C12 Cu1 166.7(5) . 4_566 ?
N2 C23 C19 121.9(8) . . ?
N2 C23 C24 116.8(6) . . ?
C19 C23 C24 121.3(8) . . ?
N2 C22 C21 121.3(9) . . ?
N2 C22 H22A 119.4 . . ?
C21 C22 H22A 119.4 . . ?
C20 C21 C22 119.2(9) . . ?
C20 C21 H21A 120.4 . . ?
C22 C21 H21A 120.4 . . ?
C21 C20 C19 121.0(9) . . ?
C21 C20 H20A 119.5 . . ?
C19 C20 H20A 119.5 . . ?
C20 C19 C23 117.4(10) . . ?
C20 C19 C18 126.8(10) . . ?
C23 C19 C18 115.7(9) . . ?
C17 C18 C19 122.1(9) . . ?
C17 C18 H18A 118.9 . . ?
C19 C18 H18A 118.9 . . ?
N1 C24 C16 123.1(8) . . ?
N1 C24 C23 117.0(6) . . ?
C16 C24 C23 119.9(8) . . ?
N1 C13 C14 122.5(9) . . ?
N1 C13 H13A 118.7 . . ?
C14 C13 H13A 118.7 . . ?
C14 C15 C16 120.2(8) . . ?
C14 C15 H15A 119.9 . . ?
C16 C15 H15A 119.9 . . ?
C13 C14 C15 119.4(9) . . ?
C13 C14 H14A 120.3 . . ?
C15 C14 H14A 120.3 . . ?
H1W1 OW1 H2W1 101.3 . . ?

loop_
_geom_bond_atom_site_label_1
_geom_bond_atom_site_label_2
_geom_bond_distance
_geom_bond_site_symmetry_2
_geom_bond_publ_flag
Cu1 O3 1.951(5) 4_565 ?
Cu1 O1 1.957(5) . ?
Cu1 N2 2.018(7) . ?
Cu1 N1 2.019(6) . ?
Cu1 C12 2.538(9) 4_565 ?
O1 C6 1.294(8) . ?
C1 C2 1.422(9) . ?
C1 C5 1.433(9) . ?
C1 C6 1.484(9) . ?
C1 Fe2 2.044(7) . ?
Fe2 C3 2.030(8) . ?
Fe2 C5 2.035(7) . ?
Fe2 C11 2.035(7) . ?
Fe2 C7 2.041(7) . ?
Fe2 C10 2.042(7) . ?
Fe2 C2 2.047(7) . ?
Fe2 C4 2.052(7) . ?
Fe2 C8 2.053(8) . ?
Fe2 C9 2.055(8) . ?
N2 C22 1.322(9) . ?
N2 C23 1.376(9) . ?
C2 C3 1.393(10) . ?
C2 H2A 0.9800 . ?
O2 C6 1.224(8) . ?
C3 C4 1.432(10) . ?
C3 H3A 0.9800 . ?
O3 C12 1.281(8) . ?
C4 C5 1.419(9) . ?
C4 H4A 0.9800 . ?
O4 C12 1.242(8) . ?
C7 C11 1.422(9) . ?
C7 C8 1.430(9) . ?
C7 C12 1.478(9) . ?
C11 C10 1.417(10) . ?
C11 H11A 0.9800 . ?
C5 H5A 0.9800 . ?
N1 C13 1.317(9) . ?
N1 C24 1.352(9) . ?
C8 C9 1.415(9) . ?
C8 H8 0.9800 . ?
C10 C9 1.431(10) . ?
C10 H10A 0.9800 . ?
C17 C18 1.304(13) . ?
C17 C16 1.405(13) . ?
C17 H17A 0.9300 . ?
C16 C15 1.411(12) . ?
C16 C24 1.412(11) . ?
C9 H9A 0.9800 . ?
C23 C19 1.402(11) . ?
C23 C24 1.415(10) . ?
C22 C21 1.418(12) . ?
C22 H22A 0.9300 . ?
C21 C20 1.354(14) . ?
C21 H21A 0.9300 . ?
C20 C19 1.383(14) . ?
C20 H20A 0.9300 . ?
C19 C18 1.475(14) . ?
C18 H18A 0.9300 . ?
C13 C14 1.377(11) . ?
C13 H13A 0.9300 . ?
C15 C14 1.378(13) . ?
C15 H15A 0.9300 . ?
C14 H14A 0.9300 . ?
OW1 H1W1 0.66(9) . ?
OW1 H2W1 0.8882 . ?

loop_
_publcif_info_exptl_table_extra_item
sin_theta_over_lambda_max

loop_
_publcif_info_exptl_table_header_item
?
